data_2013994
loop_
_publ_author_name
'Soylu, Serkan'
'Ta\;s, Murat'
'Bat\?i, H\"umeyra'
'\,Cal\?i\;skan, Nezihe'
'B\"uy\"ukg\"ung\"or, Orhan'

_publ_section_title
;
 2-[Benzoyl(hydroxyimino)methylamino]benzoic acid
;
_journal_issue 4
_journal_name_full 'Acta Crystallographica Section C'
_journal_page_first o263
_journal_page_last o264
_journal_paper_doi 10.1107/S0108270104003890
_journal_volume 60
_journal_year 2004
_chemical_formula_iupac 'C15 H12 N2 O4'
_chemical_formula_moiety 'C15 H12 N2 O4'
_chemical_formula_sum 'C15 H12 N2 O4'
_chemical_formula_weight 284.27
_chemical_name_systematic
;
2-[Benzoyl(hydroxyimino)methylamino]benzoic acid
;
_space_group_IT_number 15
_symmetry_cell_setting monoclinic
_symmetry_space_group_name_Hall '-C 2yc'
_symmetry_space_group_name_H-M 'C 1 2/c 1'
_atom_sites_solution_hydrogens geom
_atom_sites_solution_primary direct
_atom_sites_solution_secondary difmap
_audit_creation_method SHELXL97
_cell_angle_alpha 90.00
_cell_angle_beta 101.921(5)
_cell_angle_gamma 90.00
_cell_formula_units_Z 8
_cell_length_a 20.6850(19)
_cell_length_b 13.1680(13)
_cell_length_c 10.488(11)
_cell_measurement_reflns_used 4812
_cell_measurement_temperature 293(2)
_cell_measurement_theta_max 27.67
_cell_measurement_theta_min 1.84
_cell_volume 2795(3)
_computing_cell_refinement X-AREA
_computing_data_collection 'X-AREA (Stoe & Cie, 2002)'
_computing_data_reduction 'X-RED (Stoe & Cie, 2002)'
_computing_molecular_graphics 'ORTEP-3 for Windows (Farrugia, 1997)'
_computing_publication_material 'WinGX (Farrugia, 1999)'
_computing_structure_refinement 'SHELXL97 (Sheldrick, 1997)'
_computing_structure_solution 'SHELXS97 (Sheldrick, 1997)'
_diffrn_ambient_temperature 293(2)
_diffrn_detector_area_resol_mean 6.67
_diffrn_measured_fraction_theta_full 1.000
_diffrn_measured_fraction_theta_max 1.000
_diffrn_measurement_device_type 'Stoe IPDS 2'
_diffrn_measurement_method \f
_diffrn_radiation_monochromator graphite
_diffrn_radiation_source 'fine-focus sealed tube'
_diffrn_radiation_type MoK\a
_diffrn_radiation_wavelength 0.71073
_diffrn_reflns_av_R_equivalents 0.0879
_diffrn_reflns_av_sigmaI/netI 0.1144
_diffrn_reflns_limit_h_max 24
_diffrn_reflns_limit_h_min -24
_diffrn_reflns_limit_k_max 15
_diffrn_reflns_limit_k_min -15
_diffrn_reflns_limit_l_max 12
_diffrn_reflns_limit_l_min -12
_diffrn_reflns_number 12250
_diffrn_reflns_theta_full 25.00
_diffrn_reflns_theta_max 25.00
_diffrn_reflns_theta_min 1.85
_diffrn_standards_decay_% 0
_diffrn_standards_interval_count 0
_diffrn_standards_number 0
_exptl_absorpt_coefficient_mu 0.100
_exptl_absorpt_correction_type none
_exptl_crystal_colour colourless
_exptl_crystal_density_diffrn 1.351
_exptl_crystal_density_meas ?
_exptl_crystal_density_method 'not measured'
_exptl_crystal_description prism
_exptl_crystal_F_000 1184
_exptl_crystal_size_max 0.40
_exptl_crystal_size_mid 0.27
_exptl_crystal_size_min 0.16
_refine_diff_density_max 0.215
_refine_diff_density_min -0.223
_refine_ls_extinction_method none
_refine_ls_goodness_of_fit_ref 0.862
_refine_ls_hydrogen_treatment mixed
_refine_ls_matrix_type full
_refine_ls_number_parameters 202
_refine_ls_number_reflns 2477
_refine_ls_number_restraints 0
_refine_ls_restrained_S_all 0.862
_refine_ls_R_factor_all 0.0770
_refine_ls_R_factor_gt 0.0412
_refine_ls_shift/su_max 0.000
_refine_ls_shift/su_mean 0.000
_refine_ls_structure_factor_coef Fsqd
_refine_ls_weighting_details 'calc w = 1/[\s^2^(Fo^2^)+(0.0573P)^2^] where P=(Fo^2^+2Fc^2^)/3'
_refine_ls_weighting_scheme calc
_refine_ls_wR_factor_gt 0.0885
_refine_ls_wR_factor_ref 0.0973
_reflns_number_gt 1472
_reflns_number_total 2477
_reflns_threshold_expression I>2\s(I)
_cod_data_source_file gd1303.cif
_cod_data_source_block I
_cod_depositor_comments
;
The following automatic conversions were performed:

'_exptl_crystal_density_meas' value 'not measured' was changed to '?'
- the value is perceived as not measured.

Automatic conversion script
Id: cif_fix_values 3008 2015-01-20 13:52:24Z robertas 
;
_cod_original_sg_symbol_H-M 'C 2/c'
_cod_database_code 2013994
_cod_database_fobs_code 2013994

loop_
_symmetry_equiv_pos_as_xyz
'x, y, z'
'-x, y, -z+1/2'
'x+1/2, y+1/2, z'
'-x+1/2, y+1/2, -z+1/2'
'-x, -y, -z'
'x, -y, z-1/2'
'-x+1/2, -y+1/2, -z'
'x+1/2, -y+1/2, z-1/2'

loop_
_atom_site_label
_atom_site_fract_x
_atom_site_fract_y
_atom_site_fract_z
_atom_site_U_iso_or_equiv
_atom_site_adp_type
_atom_site_calc_flag
_atom_site_refinement_flags
_atom_site_occupancy
_atom_site_disorder_assembly
_atom_site_disorder_group
_atom_site_type_symbol
N1 0.45858(7) 0.43672(10) 0.40083(14) 0.0595(4) Uani d . 1 . . N
N2 0.42740(8) 0.27811(11) 0.31062(16) 0.0631(4) Uani d . 1 . . N
O1 0.51493(6) 0.38195(9) 0.46255(14) 0.0734(4) Uani d . 1 . . O
O2 0.30225(7) 0.38083(11) 0.28185(17) 0.0902(5) Uani d . 1 . . O
O3 0.44468(9) -0.03770(9) 0.35035(16) 0.0849(5) Uani d . 1 . . O
O4 0.47357(7) 0.11120(9) 0.44267(14) 0.0778(4) Uani d . 1 . . O
C3 0.34780(9) 0.53547(12) 0.23034(16) 0.0545(4) Uani d . 1 . . C
C4 0.28888(10) 0.58714(16) 0.2243(2) 0.0746(6) Uani d . 1 . . C
H4 0.2541 0.5556 0.2524 0.089 Uiso calc R 1 . . H
C5 0.28168(15) 0.6836(2) 0.1776(3) 0.1024(9) Uani d . 1 . . C
H5 0.2420 0.7178 0.1738 0.123 Uiso calc R 1 . . H
C6 0.33225(18) 0.73047(17) 0.1363(3) 0.1061(10) Uani d . 1 . . C
H6 0.3267 0.7965 0.1043 0.127 Uiso calc R 1 . . H
C7 0.39127(14) 0.68161(17) 0.1412(2) 0.0911(7) Uani d . 1 . . C
H7 0.4258 0.7144 0.1138 0.109 Uiso calc R 1 . . H
C8 0.39892(10) 0.58254(14) 0.18771(18) 0.0671(5) Uani d . 1 . . C
H8 0.4384 0.5482 0.1900 0.080 Uiso calc R 1 . . H
C1 0.41734(9) 0.37962(12) 0.32400(17) 0.0558(5) Uani d . 1 . . C
C2 0.35149(9) 0.42921(13) 0.27592(18) 0.0601(5) Uani d . 1 . . C
C9 0.39507(9) 0.21215(13) 0.21512(17) 0.0573(5) Uani d . 1 . . C
C10 0.35904(10) 0.24767(16) 0.09632(19) 0.0715(6) Uani d . 1 . . C
H10 0.3572 0.3171 0.0795 0.086 Uiso calc R 1 . . H
C11 0.32638(11) 0.18184(19) 0.0042(2) 0.0863(7) Uani d . 1 . . C
H11 0.3018 0.2071 -0.0737 0.104 Uiso calc R 1 . . H
C12 0.32938(12) 0.0786(2) 0.0254(2) 0.0922(7) Uani d . 1 . . C
H12 0.3060 0.0344 -0.0365 0.111 Uiso calc R 1 . . H
C13 0.36692(11) 0.04198(16) 0.1378(2) 0.0798(6) Uani d . 1 . . C
H13 0.3703 -0.0279 0.1504 0.096 Uiso calc R 1 . . H
C14 0.40056(9) 0.10649(12) 0.23474(17) 0.0585(5) Uani d . 1 . . C
C15 0.44216(10) 0.06197(13) 0.35114(19) 0.0630(5) Uani d . 1 . . C
H1 0.5357(13) 0.436(2) 0.528(3) 0.135(9) Uiso d . 1 . . H
H2 0.4583(10) 0.2526(15) 0.370(2) 0.082(7) Uiso d . 1 . . H
H3 0.4738(14) -0.062(2) 0.427(3) 0.146(11) Uiso d . 1 . . H

loop_
_atom_site_aniso_label
_atom_site_aniso_U_11
_atom_site_aniso_U_22
_atom_site_aniso_U_33
_atom_site_aniso_U_12
_atom_site_aniso_U_13
_atom_site_aniso_U_23
N1 0.0527(9) 0.0436(8) 0.0751(9) 0.0023(7) -0.0032(7) 0.0035(7)
N2 0.0687(11) 0.0420(8) 0.0697(10) 0.0008(8) -0.0061(8) 0.0020(7)
O1 0.0626(9) 0.0518(7) 0.0916(10) 0.0099(6) -0.0169(7) -0.0035(7)
O2 0.0590(9) 0.0721(9) 0.1358(13) -0.0170(8) 0.0112(9) 0.0088(8)
O3 0.1128(13) 0.0408(7) 0.0948(11) 0.0014(7) 0.0070(9) -0.0030(7)
O4 0.0940(10) 0.0445(7) 0.0850(9) 0.0034(7) -0.0045(8) 0.0032(7)
C3 0.0521(11) 0.0468(9) 0.0591(10) 0.0024(8) -0.0009(8) -0.0051(8)
C4 0.0634(13) 0.0672(13) 0.0871(14) 0.0118(11) 0.0017(10) -0.0187(10)
C5 0.107(2) 0.0678(16) 0.119(2) 0.0383(16) -0.0088(16) -0.0215(14)
C6 0.151(3) 0.0467(13) 0.1032(18) 0.0222(17) -0.0143(18) 0.0032(12)
C7 0.120(2) 0.0592(13) 0.0895(16) -0.0057(14) 0.0121(14) 0.0163(11)
C8 0.0728(14) 0.0513(10) 0.0752(12) 0.0046(10) 0.0107(10) 0.0074(9)
C1 0.0564(11) 0.0399(9) 0.0675(11) -0.0040(8) 0.0045(9) 0.0062(8)
C2 0.0521(11) 0.0513(10) 0.0719(12) -0.0062(9) 0.0014(9) 0.0000(9)
C9 0.0579(11) 0.0516(10) 0.0607(11) -0.0052(9) 0.0079(9) -0.0026(8)
C10 0.0728(13) 0.0677(12) 0.0698(12) -0.0019(10) 0.0052(10) 0.0027(10)
C11 0.0834(16) 0.1003(18) 0.0675(13) -0.0037(14) -0.0019(11) -0.0080(12)
C12 0.0937(18) 0.0897(17) 0.0861(16) -0.0113(14) 0.0020(13) -0.0297(13)
C13 0.0866(15) 0.0615(12) 0.0891(15) -0.0103(11) 0.0128(13) -0.0194(11)
C14 0.0624(12) 0.0468(10) 0.0665(11) -0.0048(9) 0.0137(9) -0.0044(8)
C15 0.0708(13) 0.0438(10) 0.0757(13) -0.0023(9) 0.0187(10) -0.0022(9)

loop_
_atom_type_symbol
_atom_type_description
_atom_type_scat_dispersion_real
_atom_type_scat_dispersion_imag
_atom_type_scat_source
C C 0.0033 0.0016 'International Tables Vol C Tables 4.2.6.8 and 6.1.1.4'
H H 0.0000 0.0000 'International Tables Vol C Tables 4.2.6.8 and 6.1.1.4'
N N 0.0061 0.0033 'International Tables Vol C Tables 4.2.6.8 and 6.1.1.4'
O O 0.0106 0.0060 'International Tables Vol C Tables 4.2.6.8 and 6.1.1.4'

loop_
_geom_angle_atom_site_label_1
_geom_angle_atom_site_label_2
_geom_angle_atom_site_label_3
_geom_angle
C1 N1 O1 111.51(13)
C1 N2 C9 128.76(16)
C1 N2 H2 114.5(14)
C9 N2 H2 116.8(14)
N1 O1 H1 98.2(14)
C15 O3 H3 110.7(17)
C8 C3 C4 119.42(18)
C8 C3 C2 122.69(17)
C4 C3 C2 117.81(18)
C5 C4 C3 120.3(2)
C5 C4 H4 119.8
C3 C4 H4 119.8
C4 C5 C6 120.3(2)
C4 C5 H5 119.8
C6 C5 H5 119.8
C5 C6 C7 120.8(2)
C5 C6 H6 119.6
C7 C6 H6 119.6
C6 C7 C8 119.3(2)
C6 C7 H7 120.3
C8 C7 H7 120.3
C3 C8 C7 119.8(2)
C3 C8 H8 120.1
C7 C8 H8 120.1
N1 C1 N2 122.75(16)
N1 C1 C2 113.21(15)
N2 C1 C2 122.60(16)
O2 C2 C3 121.78(17)
O2 C2 C1 117.86(16)
C3 C2 C1 120.27(16)
N2 C9 C10 121.58(17)
N2 C9 C14 120.04(16)
C10 C9 C14 118.32(16)
C11 C10 C9 120.9(2)
C11 C10 H10 119.6
C9 C10 H10 119.6
C10 C11 C12 120.8(2)
C10 C11 H11 119.6
C12 C11 H11 119.6
C13 C12 C11 119.3(2)
C13 C12 H12 120.3
C11 C12 H12 120.3
C12 C13 C14 121.7(2)
C12 C13 H13 119.2
C14 C13 H13 119.2
C13 C14 C9 118.82(18)
C13 C14 C15 118.87(17)
C9 C14 C15 122.27(15)
O4 C15 O3 121.15(18)
O4 C15 C14 124.48(16)
O3 C15 C14 114.36(18)

loop_
_geom_bond_atom_site_label_1
_geom_bond_atom_site_label_2
_geom_bond_site_symmetry_2
_geom_bond_distance
_geom_bond_publ_flag
N1 C1 . 1.288(2) ?
N1 O1 . 1.4093(18) ?
N2 C1 . 1.364(2) ?
N2 C9 . 1.389(2) ?
N2 H2 . 0.86(2) ?
O1 H1 . 1.02(3) ?
O2 C2 . 1.214(2) ?
O3 C15 . 1.314(2) ?
O3 H3 . 0.96(3) ?
O4 C15 . 1.227(2) ?
C3 C8 . 1.378(3) ?
C3 C4 . 1.386(2) ?
C3 C2 . 1.475(2) ?
C4 C5 . 1.359(3) ?
C4 H4 . 0.9300 ?
C5 C6 . 1.360(4) ?
C5 H5 . 0.9300 ?
C6 C7 . 1.371(4) ?
C6 H6 . 0.9300 ?
C7 C8 . 1.390(3) ?
C7 H7 . 0.9300 ?
C8 H8 . 0.9300 ?
C1 C2 . 1.501(2) ?
C9 C10 . 1.394(3) ?
C9 C14 . 1.408(2) ?
C10 C11 . 1.368(3) ?
C10 H10 . 0.9300 ?
C11 C12 . 1.376(3) ?
C11 H11 . 0.9300 ?
C12 C13 . 1.359(3) ?
C12 H12 . 0.9300 ?
C13 C14 . 1.396(3) ?
C13 H13 . 0.9300 ?
C14 C15 . 1.463(3) ?

loop_
_geom_hbond_atom_site_label_D
_geom_hbond_atom_site_label_H
_geom_hbond_atom_site_label_A
_geom_hbond_site_symmetry_A
_geom_hbond_distance_DH
_geom_hbond_distance_HA
_geom_hbond_distance_DA
_geom_hbond_angle_DHA
O1 H1 N1 5_666 1.02(3) 1.83(3) 2.780(2) 154(2)
O3 H3 O4 5_656 0.96(3) 1.68(3) 2.644(3) 177(3)
N2 H2 O1 . 0.86(2) 2.18(2) 2.548(2) 105.5(16)
N2 H2 O4 . 0.86(2) 2.01(2) 2.667(2) 132.0(18)

loop_
_geom_torsion_atom_site_label_1
_geom_torsion_atom_site_label_2
_geom_torsion_atom_site_label_3
_geom_torsion_atom_site_label_4
_geom_torsion
C8 C3 C4 C5 -0.4(3)
C2 C3 C4 C5 -177.04(18)
C3 C4 C5 C6 0.0(3)
C4 C5 C6 C7 -0.1(4)
C5 C6 C7 C8 0.8(4)
C4 C3 C8 C7 1.0(3)
C2 C3 C8 C7 177.49(18)
C6 C7 C8 C3 -1.2(3)
O1 N1 C1 N2 2.5(2)
O1 N1 C1 C2 169.11(14)
C9 N2 C1 N1 -165.87(18)
C9 N2 C1 C2 28.8(3)
C8 C3 C2 O2 -161.11(19)
C4 C3 C2 O2 15.4(3)
C8 C3 C2 C1 22.5(3)
C4 C3 C2 C1 -161.02(17)
N1 C1 C2 O2 -132.09(19)
N2 C1 C2 O2 34.6(3)
N1 C1 C2 C3 44.5(2)
N2 C1 C2 C3 -148.88(18)
C1 N2 C9 C10 18.7(3)
C1 N2 C9 C14 -164.12(19)
N2 C9 C10 C11 -178.7(2)
C14 C9 C10 C11 4.0(3)
C9 C10 C11 C12 -1.3(3)
C10 C11 C12 C13 -2.0(4)
C11 C12 C13 C14 2.5(4)
C12 C13 C14 C9 0.2(3)
C12 C13 C14 C15 -177.7(2)
N2 C9 C14 C13 179.26(18)
C10 C9 C14 C13 -3.4(3)
N2 C9 C14 C15 -3.0(3)
C10 C9 C14 C15 174.35(17)
C13 C14 C15 O4 -179.5(2)
C9 C14 C15 O4 2.7(3)
C13 C14 C15 O3 1.6(3)
C9 C14 C15 O3 -176.17(17)

loop_
_cod_related_entry_id
_cod_related_entry_database
_cod_related_entry_code
1 ChemSpider 21134279
